data_4087341
loop_
_publ_author_name
'Nghia, Nguyen Van'
'Oh, Jihun'
'Jung, Jaehoon'
'Lee, Min Hyung'

_publ_section_title
;
 Deboronation-Induced Turn-on Phosphorescent Sensing of Fluorides by
 Iridium(III) Cyclometalates with o-Carborane
;
_journal_issue 14
_journal_name_full Organometallics
_journal_page_first 2573
_journal_paper_doi 10.1021/acs.organomet.7b00139
_journal_volume 36
_journal_year 2017
_chemical_formula_sum 'C37 H40 B10 Cl2 Ir N3 O'
_chemical_formula_weight 913.92
_space_group_crystal_system triclinic
_space_group_IT_number 2
_space_group_name_Hall '-P 1'
_space_group_name_H-M_alt 'P -1'
_symmetry_space_group_name_Hall '-P 1'
_symmetry_space_group_name_H-M 'P -1'
_atom_sites_solution_hydrogens mixed
_audit_creation_method SHELXL-2014/7
_cell_angle_alpha 90.4110(10)
_cell_angle_beta 98.2280(10)
_cell_angle_gamma 108.1490(10)
_cell_formula_units_Z 2
_cell_length_a 9.9002(2)
_cell_length_b 14.4007(3)
_cell_length_c 14.5416(3)
_cell_measurement_reflns_used 9972
_cell_measurement_temperature 100(2)
_cell_measurement_theta_max 25.30
_cell_measurement_theta_min 2.42
_cell_volume 1946.82(7)
_computing_cell_refinement 'Bruker SAINT'
_computing_data_collection 'Bruker APEX2'
_computing_data_reduction 'Bruker SAINT'
_computing_structure_refinement 'SHELXL-2014/7 (Sheldrick, 2014)'
_computing_structure_solution 'SHELXS-97 (Sheldrick, 2008)'
_diffrn_ambient_temperature 100(2)
_diffrn_measured_fraction_theta_full 0.980
_diffrn_measured_fraction_theta_max 0.973
_diffrn_measurement_device_type 'Bruker APEX-II CCD'
_diffrn_measurement_method '\f and \w scans'
_diffrn_radiation_monochromator graphite
_diffrn_radiation_source 'sealed tube'
_diffrn_radiation_type MoK\a
_diffrn_radiation_wavelength 0.71073
_diffrn_reflns_av_R_equivalents 0.0374
_diffrn_reflns_av_unetI/netI 0.0388
_diffrn_reflns_Laue_measured_fraction_full 0.980
_diffrn_reflns_Laue_measured_fraction_max 0.973
_diffrn_reflns_limit_h_max 11
_diffrn_reflns_limit_h_min -11
_diffrn_reflns_limit_k_max 16
_diffrn_reflns_limit_k_min -17
_diffrn_reflns_limit_l_max 17
_diffrn_reflns_limit_l_min -17
_diffrn_reflns_number 24192
_diffrn_reflns_point_group_measured_fraction_full 0.980
_diffrn_reflns_point_group_measured_fraction_max 0.973
_diffrn_reflns_theta_full 25.242
_diffrn_reflns_theta_max 25.418
_diffrn_reflns_theta_min 1.417
_exptl_absorpt_coefficient_mu 3.602
_exptl_crystal_colour yellow
_exptl_crystal_density_diffrn 1.559
_exptl_crystal_description block
_exptl_crystal_F_000 904
_exptl_crystal_size_max 0.150
_exptl_crystal_size_mid 0.130
_exptl_crystal_size_min 0.100
_refine_diff_density_max 1.404
_refine_diff_density_min -1.173
_refine_diff_density_rms 0.109
_refine_ls_extinction_method none
_refine_ls_goodness_of_fit_ref 1.033
_refine_ls_hydrogen_treatment mixed
_refine_ls_matrix_type full
_refine_ls_number_parameters 513
_refine_ls_number_reflns 6994
_refine_ls_number_restraints 45
_refine_ls_restrained_S_all 1.039
_refine_ls_R_factor_all 0.0335
_refine_ls_R_factor_gt 0.0293
_refine_ls_shift/su_max 0.002
_refine_ls_shift/su_mean 0.000
_refine_ls_structure_factor_coef Fsqd
_refine_ls_weighting_details 'w=1/[\s^2^(Fo^2^)+(0.0345P)^2^+3.6941P] where P=(Fo^2^+2Fc^2^)/3'
_refine_ls_weighting_scheme calc
_refine_ls_wR_factor_gt 0.0689
_refine_ls_wR_factor_ref 0.0709
_reflns_Friedel_coverage 0.000
_reflns_number_gt 6462
_reflns_number_total 6994
_reflns_threshold_expression 'I > 2\s(I)'
_cod_data_source_file om7b00139_si_002.cif
_cod_data_source_block closo-1
_cod_database_code 4087341
_shelx_shelxl_version_number 2014/7
_shelx_space_group_comment
;
The symmetry employed for this shelxl refinement is uniquely defined
by the following loop, which should always be used as a source of
symmetry information in preference to the above space-group names.
They are only intended as comments.
;
_shelx_estimated_absorpt_t_min 0.614
_shelx_estimated_absorpt_t_max 0.715

loop_
_space_group_symop_operation_xyz
'x, y, z'
'-x, -y, -z'

loop_
_atom_site_label
_atom_site_type_symbol
_atom_site_fract_x
_atom_site_fract_y
_atom_site_fract_z
_atom_site_U_iso_or_equiv
_atom_site_adp_type
_atom_site_occupancy
_atom_site_site_symmetry_order
_atom_site_calc_flag
_atom_site_refinement_flags_posn
_atom_site_refinement_flags_adp
_atom_site_refinement_flags_occupancy
_atom_site_disorder_assembly
_atom_site_disorder_group
Ir1 Ir 0.89318(2) 0.81280(2) 0.73895(2) 0.01891(6) Uani 1 1 d . . . . .
N1 N 0.6714(4) 0.7669(3) 0.6803(2) 0.0249(7) Uani 1 1 d . . . . .
N2 N 0.9563(4) 0.9447(3) 0.6686(2) 0.0239(7) Uani 1 1 d . . . . .
N3 N 0.8579(3) 0.8771(2) 0.8621(2) 0.0221(7) Uani 1 1 d . . . . .
C1 C 0.7589(4) 0.6836(3) 0.5730(3) 0.0265(9) Uani 1 1 d . . . . .
C2 C 0.8952(4) 0.7309(3) 0.6254(3) 0.0235(9) Uani 1 1 d . . . . .
C3 C 1.0124(5) 0.7122(4) 0.5951(3) 0.0348(11) Uani 1 1 d . . . . .
H3 H 1.1065 0.7436 0.6275 0.042 Uiso 1 1 calc R U . . .
C4 C 0.9939(6) 0.6488(4) 0.5188(3) 0.0455(13) Uani 1 1 d . . . . .
H4 H 1.0754 0.6364 0.5006 0.055 Uiso 1 1 calc R U . . .
C5 C 0.8595(6) 0.6034(4) 0.4688(3) 0.0429(12) Uani 1 1 d . . . . .
H5 H 0.8483 0.5601 0.4166 0.051 Uiso 1 1 calc R U . . .
C6 C 0.7427(5) 0.6215(4) 0.4954(3) 0.0378(11) Uani 1 1 d . . . . .
H6 H 0.6498 0.5914 0.4608 0.045 Uiso 1 1 calc R U . . .
C7 C 0.6364(5) 0.7021(3) 0.6052(3) 0.0320(10) Uani 1 1 d . . . . .
C8 C 0.4922(5) 0.6573(5) 0.5671(4) 0.0519(14) Uani 1 1 d . . . . .
H8 H 0.4675 0.6117 0.5151 0.062 Uiso 1 1 calc R U . . .
C9 C 0.3860(6) 0.6801(6) 0.6057(4) 0.0664(19) Uani 1 1 d . . . . .
H9 H 0.2876 0.6492 0.5810 0.080 Uiso 1 1 calc R U . . .
C10 C 0.4228(6) 0.7473(5) 0.6797(4) 0.0597(17) Uani 1 1 d . . . . .
H10 H 0.3510 0.7649 0.7059 0.072 Uiso 1 1 calc R U . . .
C11 C 0.5659(5) 0.7885(4) 0.7151(3) 0.0402(12) Uani 1 1 d . . . . .
H11 H 0.5912 0.8345 0.7667 0.048 Uiso 1 1 calc R U . . .
C12 C 1.1853(4) 0.9458(3) 0.7453(3) 0.0244(9) Uani 1 1 d . . . . .
C13 C 1.1073(4) 0.8589(3) 0.7827(3) 0.0207(8) Uani 1 1 d . . . . .
C14 C 1.1885(5) 0.8175(3) 0.8482(3) 0.0286(9) Uani 1 1 d . . . . .
H14 H 1.1410 0.7585 0.8749 0.034 Uiso 1 1 calc R U . . .
C15 C 1.3349(5) 0.8603(4) 0.8744(3) 0.0332(10) Uani 1 1 d . . . . .
H15 H 1.3854 0.8311 0.9199 0.040 Uiso 1 1 calc R U . . .
C16 C 1.4090(5) 0.9446(4) 0.8357(3) 0.0366(11) Uani 1 1 d . . . . .
H16 H 1.5100 0.9728 0.8533 0.044 Uiso 1 1 calc R U . . .
C17 C 1.3342(5) 0.9874(3) 0.7713(3) 0.0343(10) Uani 1 1 d . . . . .
H17 H 1.3841 1.0456 0.7443 0.041 Uiso 1 1 calc R U . . .
C18 C 1.1003(4) 0.9938(3) 0.6827(3) 0.0253(9) Uani 1 1 d . . . . .
C19 C 1.1530(5) 1.0823(3) 0.6418(3) 0.0362(11) Uani 1 1 d . . . . .
H19 H 1.2532 1.1165 0.6523 0.043 Uiso 1 1 calc R U . . .
C20 C 1.0612(6) 1.1208(4) 0.5865(3) 0.0427(12) Uani 1 1 d . . . . .
H20 H 1.0972 1.1811 0.5584 0.051 Uiso 1 1 calc R U . . .
C21 C 0.9155(6) 1.0700(4) 0.5724(3) 0.0402(12) Uani 1 1 d . . . . .
H21 H 0.8496 1.0953 0.5351 0.048 Uiso 1 1 calc R U . . .
C22 C 0.8677(5) 0.9824(3) 0.6132(3) 0.0316(10) Uani 1 1 d . . . . .
H22 H 0.7679 0.9469 0.6019 0.038 Uiso 1 1 calc R U . . .
C23 C 0.8243(4) 0.7145(3) 0.9086(3) 0.0230(9) Uani 1 1 d . . . . .
C24 C 0.8534(4) 0.6976(3) 0.8191(3) 0.0211(8) Uani 1 1 d . . . . .
C25 C 0.8477(4) 0.6007(3) 0.7954(3) 0.0227(8) Uani 1 1 d . . . . .
H25 H 0.8645 0.5860 0.7351 0.027 Uiso 1 1 calc R U . . .
C26 C 0.8187(4) 0.5269(3) 0.8569(3) 0.0255(9) Uani 1 1 d . . . . .
C27 C 0.7945(5) 0.5468(3) 0.9464(3) 0.0312(10) Uani 1 1 d . . . . .
H27 H 0.7766 0.4968 0.9895 0.037 Uiso 1 1 calc R U . . .
C28 C 0.7970(5) 0.6402(3) 0.9713(3) 0.0298(10) Uani 1 1 d . . . . .
H28 H 0.7799 0.6540 1.0318 0.036 Uiso 1 1 calc R U . . .
C29 C 0.8228(4) 0.8140(3) 0.9306(3) 0.0252(9) Uani 1 1 d . . . . .
C30 C 0.7851(5) 0.8448(3) 1.0115(3) 0.0334(10) Uani 1 1 d . . . . .
H30 H 0.7599 0.8005 1.0589 0.040 Uiso 1 1 calc R U . . .
C31 C 0.7843(5) 0.9393(4) 1.0225(3) 0.0365(11) Uani 1 1 d . . . . .
H31 H 0.7583 0.9605 1.0774 0.044 Uiso 1 1 calc R U . . .
C32 C 0.8218(5) 1.0034(3) 0.9532(3) 0.0339(10) Uani 1 1 d . . . . .
H32 H 0.8217 1.0691 0.9595 0.041 Uiso 1 1 calc R U . . .
C33 C 0.8592(4) 0.9695(3) 0.8748(3) 0.0287(10) Uani 1 1 d . . . . .
H33 H 0.8871 1.0137 0.8277 0.034 Uiso 1 1 calc R U . . .
C34 C 0.7970(4) 0.4233(3) 0.8249(3) 0.0255(9) Uani 1 1 d . . . . .
C35 C 0.9343(5) 0.3766(4) 0.8352(4) 0.0397(12) Uani 1 1 d . . . . .
B1 B 0.8668(6) 0.4028(4) 0.7275(4) 0.0362(12) Uani 1 1 d . . . . .
H1 H 0.9281 0.4632 0.6869 0.043 Uiso 1 1 calc R U . . .
B2 B 0.6813(6) 0.3750(4) 0.7248(4) 0.0340(12) Uani 1 1 d . . . . .
H2 H 0.6177 0.4158 0.6820 0.041 Uiso 1 1 calc R U . . .
B3 B 0.6419(6) 0.3337(4) 0.8356(4) 0.0332(12) Uani 1 1 d . . . . .
H3A H 0.5515 0.3468 0.8662 0.040 Uiso 1 1 calc R U . . .
B4 B 0.8057(6) 0.3377(4) 0.9062(4) 0.0351(12) Uani 1 1 d . . . . .
H4A H 0.8258 0.3543 0.9832 0.042 Uiso 1 1 calc R U . . .
B5 B 0.9149(7) 0.2955(4) 0.7436(5) 0.0464(15) Uani 1 1 d . . . . .
H5A H 1.0064 0.2834 0.7135 0.056 Uiso 1 1 calc R U . . .
B6 B 0.7522(7) 0.2923(4) 0.6738(4) 0.0431(14) Uani 1 1 d . . . . .
H6A H 0.7351 0.2775 0.5966 0.052 Uiso 1 1 calc R U . . .
B7 B 0.6111(6) 0.2485(4) 0.7405(4) 0.0393(13) Uani 1 1 d . . . . .
H7 H 0.4998 0.2043 0.7078 0.047 Uiso 1 1 calc R U . . .
B8 B 0.6884(6) 0.2251(4) 0.8530(4) 0.0380(13) Uani 1 1 d . . . . .
H8A H 0.6286 0.1655 0.8950 0.046 Uiso 1 1 calc R U . . .
B9 B 0.8763(6) 0.2551(4) 0.8542(4) 0.0410(13) Uani 1 1 d . . . . .
H9A H 0.9427 0.2162 0.8973 0.049 Uiso 1 1 calc R U . . .
B10 B 0.7557(7) 0.1990(4) 0.7525(4) 0.0409(13) Uani 1 1 d . . . . .
H10A H 0.7401 0.1220 0.7279 0.049 Uiso 1 1 calc R U . . .
C36 C 0.4609(7) 0.5473(5) 0.8275(6) 0.082(2) Uani 1 1 d . . . . .
H36A H 0.5056 0.5839 0.7764 0.098 Uiso 1 1 calc R U . . .
H36B H 0.5328 0.5212 0.8633 0.098 Uiso 1 1 calc R U . . .
Cl1 Cl 0.4205(3) 0.62850(16) 0.90071(17) 0.1036(8) Uani 1 1 d . . . . .
Cl2 Cl 0.31467(19) 0.45038(18) 0.77978(15) 0.0943(6) Uani 1 1 d . . . . .
O1A O 0.5162(10) 0.9056(6) 0.4731(6) 0.0292(18) Uani 0.5 1 d D U P A 1
H1A H 0.5297 0.9592 0.4477 0.044 Uiso 0.5 1 calc R U P A 1
C37A C 0.4499(14) 0.9074(11) 0.5503(9) 0.065(3) Uani 0.5 1 d D U P A 1
H37A H 0.4917 0.8755 0.6010 0.098 Uiso 0.5 1 calc R U P A 1
H37B H 0.3467 0.8726 0.5345 0.098 Uiso 0.5 1 calc R U P A 1
H37C H 0.4644 0.9754 0.5702 0.098 Uiso 0.5 1 calc R U P A 1
O1B O 0.4792(8) 0.8991(6) 0.4975(6) 0.031(2) Uani 0.5 1 d D U P B -2
H1B H 0.5370 0.9227 0.4603 0.046 Uiso 0.5 1 calc R U P B -2
C37B C 0.470(2) 0.9759(12) 0.5560(12) 0.102(5) Uani 0.5 1 d D U P B -2
H37D H 0.5658 1.0232 0.5744 0.153 Uiso 0.5 1 calc R U P B -2
H37E H 0.4306 0.9485 0.6117 0.153 Uiso 0.5 1 calc R U P B -2
H37F H 0.4064 1.0088 0.5222 0.153 Uiso 0.5 1 calc R U P B -2
H35 H 1.043(6) 0.429(4) 0.873(4) 0.059(16) Uiso 1 1 d . . . . .

loop_
_atom_site_aniso_label
_atom_site_aniso_U_11
_atom_site_aniso_U_22
_atom_site_aniso_U_33
_atom_site_aniso_U_23
_atom_site_aniso_U_13
_atom_site_aniso_U_12
Ir1 0.01981(9) 0.01500(10) 0.02093(9) 0.00440(6) 0.00333(6) 0.00391(6)
N1 0.0235(17) 0.026(2) 0.0246(17) 0.0009(15) 0.0031(14) 0.0072(15)
N2 0.0280(18) 0.0206(19) 0.0235(17) 0.0074(15) 0.0058(14) 0.0072(15)
N3 0.0241(17) 0.0188(19) 0.0229(17) -0.0019(14) 0.0043(14) 0.0059(14)
C1 0.031(2) 0.022(2) 0.025(2) 0.0029(18) 0.0062(18) 0.0050(18)
C2 0.034(2) 0.014(2) 0.022(2) 0.0062(17) 0.0080(18) 0.0051(17)
C3 0.035(2) 0.041(3) 0.032(2) -0.002(2) 0.006(2) 0.016(2)
C4 0.049(3) 0.057(4) 0.040(3) -0.002(3) 0.012(2) 0.028(3)
C5 0.055(3) 0.040(3) 0.034(3) -0.010(2) 0.008(2) 0.015(3)
C6 0.039(3) 0.034(3) 0.032(2) -0.006(2) 0.002(2) 0.002(2)
C7 0.031(2) 0.032(3) 0.030(2) 0.001(2) 0.0013(19) 0.008(2)
C8 0.035(3) 0.067(4) 0.046(3) -0.015(3) -0.001(2) 0.009(3)
C9 0.024(3) 0.104(6) 0.063(4) -0.017(4) -0.003(3) 0.013(3)
C10 0.031(3) 0.099(5) 0.050(3) -0.018(3) 0.001(2) 0.024(3)
C11 0.032(2) 0.060(4) 0.031(2) -0.004(2) 0.004(2) 0.018(2)
C12 0.024(2) 0.023(2) 0.023(2) -0.0016(18) 0.0041(17) 0.0024(17)
C13 0.0222(19) 0.013(2) 0.024(2) -0.0042(16) 0.0023(16) 0.0027(16)
C14 0.031(2) 0.024(2) 0.032(2) 0.0038(19) 0.0054(19) 0.0104(19)
C15 0.028(2) 0.038(3) 0.035(2) -0.005(2) -0.004(2) 0.017(2)
C16 0.020(2) 0.037(3) 0.049(3) -0.008(2) 0.002(2) 0.006(2)
C17 0.028(2) 0.026(3) 0.044(3) 0.001(2) 0.011(2) 0.0002(19)
C18 0.032(2) 0.018(2) 0.025(2) -0.0002(17) 0.0076(18) 0.0043(18)
C19 0.042(3) 0.025(3) 0.039(3) 0.011(2) 0.012(2) 0.003(2)
C20 0.063(3) 0.024(3) 0.042(3) 0.015(2) 0.016(3) 0.011(2)
C21 0.053(3) 0.032(3) 0.042(3) 0.014(2) 0.009(2) 0.022(2)
C22 0.035(2) 0.030(3) 0.033(2) 0.012(2) 0.005(2) 0.015(2)
C23 0.023(2) 0.018(2) 0.024(2) 0.0011(17) 0.0012(17) 0.0018(17)
C24 0.0214(19) 0.016(2) 0.025(2) 0.0042(17) 0.0037(16) 0.0040(16)
C25 0.028(2) 0.016(2) 0.0211(19) 0.0034(17) 0.0052(17) 0.0020(17)
C26 0.025(2) 0.020(2) 0.026(2) 0.0027(18) -0.0008(17) 0.0019(17)
C27 0.045(3) 0.019(2) 0.025(2) 0.0090(18) 0.008(2) 0.002(2)
C28 0.042(2) 0.025(2) 0.020(2) 0.0011(18) 0.0054(19) 0.007(2)
C29 0.026(2) 0.023(2) 0.023(2) 0.0020(18) 0.0006(17) 0.0049(17)
C30 0.045(3) 0.029(3) 0.025(2) 0.0020(19) 0.009(2) 0.009(2)
C31 0.044(3) 0.040(3) 0.029(2) -0.007(2) 0.004(2) 0.019(2)
C32 0.040(3) 0.026(3) 0.037(2) -0.003(2) 0.000(2) 0.014(2)
C33 0.029(2) 0.024(2) 0.033(2) 0.0022(19) 0.0002(19) 0.0106(18)
C34 0.029(2) 0.019(2) 0.027(2) 0.0052(18) 0.0008(18) 0.0049(17)
C35 0.041(3) 0.029(3) 0.048(3) 0.008(2) 0.002(2) 0.013(2)
B1 0.050(3) 0.021(3) 0.038(3) 0.005(2) 0.010(3) 0.011(2)
B2 0.044(3) 0.021(3) 0.029(3) 0.003(2) -0.004(2) 0.003(2)
B3 0.033(3) 0.020(3) 0.040(3) 0.007(2) 0.006(2) -0.001(2)
B4 0.047(3) 0.020(3) 0.033(3) 0.010(2) 0.003(2) 0.006(2)
B5 0.053(4) 0.025(3) 0.062(4) 0.000(3) 0.016(3) 0.010(3)
B6 0.066(4) 0.021(3) 0.036(3) -0.002(2) 0.006(3) 0.005(3)
B7 0.047(3) 0.020(3) 0.040(3) 0.002(2) -0.004(3) 0.000(2)
B8 0.047(3) 0.018(3) 0.042(3) 0.010(2) 0.004(3) 0.002(2)
B9 0.046(3) 0.022(3) 0.049(3) 0.003(3) -0.004(3) 0.008(2)
B10 0.053(3) 0.019(3) 0.045(3) 0.000(2) 0.004(3) 0.005(3)
C36 0.058(4) 0.071(5) 0.120(6) -0.009(4) 0.021(4) 0.024(4)
Cl1 0.1272(18) 0.0761(14) 0.1299(18) 0.0191(13) 0.0862(16) 0.0344(13)
Cl2 0.0557(10) 0.1151(17) 0.0883(13) 0.0041(12) -0.0061(9) 0.0003(10)
O1A 0.030(3) 0.036(3) 0.014(3) -0.015(2) 0.007(2) -0.001(2)
C37A 0.064(4) 0.065(4) 0.066(4) 0.011(2) 0.008(2) 0.019(2)
O1B 0.031(3) 0.029(3) 0.030(3) -0.0044(18) 0.0041(18) 0.0083(18)
C37B 0.101(5) 0.102(6) 0.103(6) 0.002(2) 0.014(2) 0.034(3)

loop_
_atom_type_symbol
_atom_type_description
_atom_type_scat_dispersion_real
_atom_type_scat_dispersion_imag
_atom_type_scat_source
C C 0.0033 0.0016 'International Tables Vol C Tables 4.2.6.8 and 6.1.1.4'
H H 0.0000 0.0000 'International Tables Vol C Tables 4.2.6.8 and 6.1.1.4'
N N 0.0061 0.0033 'International Tables Vol C Tables 4.2.6.8 and 6.1.1.4'
O O 0.0106 0.0060 'International Tables Vol C Tables 4.2.6.8 and 6.1.1.4'
Ir Ir -1.4442 7.9887 'International Tables Vol C Tables 4.2.6.8 and 6.1.1.4'
B B 0.0013 0.0007 'International Tables Vol C Tables 4.2.6.8 and 6.1.1.4'
Cl Cl 0.1484 0.1585 'International Tables Vol C Tables 4.2.6.8 and 6.1.1.4'

loop_
_geom_angle_atom_site_label_1
_geom_angle_atom_site_label_2
_geom_angle_atom_site_label_3
_geom_angle
C24 Ir1 C13 94.72(16)
C24 Ir1 C2 93.08(16)
C13 Ir1 C2 97.06(16)
C24 Ir1 N2 172.50(14)
C13 Ir1 N2 79.23(14)
C2 Ir1 N2 92.08(14)
C24 Ir1 N1 89.15(14)
C13 Ir1 N1 174.77(14)
C2 Ir1 N1 79.19(15)
N2 Ir1 N1 97.17(13)
C24 Ir1 N3 79.26(15)
C13 Ir1 N3 90.68(14)
C2 Ir1 N3 169.56(14)
N2 Ir1 N3 96.25(13)
N1 Ir1 N3 93.50(13)
C11 N1 C7 118.9(4)
C11 N1 Ir1 126.3(3)
C7 N1 Ir1 114.5(3)
C22 N2 C18 118.9(4)
C22 N2 Ir1 125.9(3)
C18 N2 Ir1 115.2(3)
C33 N3 C29 119.0(4)
C33 N3 Ir1 126.3(3)
C29 N3 Ir1 114.6(3)
C6 C1 C2 121.6(4)
C6 C1 C7 122.0(4)
C2 C1 C7 116.4(4)
C3 C2 C1 116.4(4)
C3 C2 Ir1 128.5(3)
C1 C2 Ir1 115.1(3)
C4 C3 C2 121.2(4)
C5 C4 C3 121.2(5)
C6 C5 C4 119.1(5)
C5 C6 C1 120.4(4)
N1 C7 C8 120.2(4)
N1 C7 C1 114.5(4)
C8 C7 C1 125.3(4)
C9 C8 C7 119.4(5)
C10 C9 C8 119.9(5)
C9 C10 C11 118.4(5)
N1 C11 C10 123.2(5)
C17 C12 C13 121.7(4)
C17 C12 C18 122.0(4)
C13 C12 C18 116.2(4)
C12 C13 C14 115.8(4)
C12 C13 Ir1 115.6(3)
C14 C13 Ir1 128.6(3)
C15 C14 C13 122.0(4)
C16 C15 C14 121.1(4)
C17 C16 C15 119.0(4)
C16 C17 C12 120.5(4)
N2 C18 C19 120.0(4)
N2 C18 C12 113.7(3)
C19 C18 C12 126.3(4)
C20 C19 C18 120.6(4)
C19 C20 C21 118.8(4)
C22 C21 C20 118.9(4)
N2 C22 C21 122.8(4)
C28 C23 C24 121.3(4)
C28 C23 C29 122.9(4)
C24 C23 C29 115.8(3)
C23 C24 C25 116.3(3)
C23 C24 Ir1 116.1(3)
C25 C24 Ir1 127.6(3)
C26 C25 C24 122.3(4)
C25 C26 C27 119.9(4)
C25 C26 C34 120.2(4)
C27 C26 C34 119.5(4)
C28 C27 C26 119.2(4)
C27 C28 C23 120.9(4)
N3 C29 C30 120.2(4)
N3 C29 C23 114.1(4)
C30 C29 C23 125.6(4)
C31 C30 C29 120.0(4)
C30 C31 C32 119.5(4)
C33 C32 C31 118.3(4)
N3 C33 C32 123.0(4)
C26 C34 C35 121.6(4)
C26 C34 B3 120.2(4)
C35 C34 B3 109.8(3)
C26 C34 B2 119.0(3)
C35 C34 B2 109.3(4)
B3 C34 B2 62.7(3)
C26 C34 B1 118.6(3)
C35 C34 B1 60.0(3)
B3 C34 B1 112.1(4)
B2 C34 B1 61.2(3)
C26 C34 B4 119.6(3)
C35 C34 B4 60.4(3)
B3 C34 B4 62.5(3)
B2 C34 B4 113.5(3)
B1 C34 B4 111.4(3)
C34 C35 B9 110.8(4)
C34 C35 B1 61.2(3)
B9 C35 B1 112.8(4)
C34 C35 B4 61.0(3)
B9 C35 B4 62.4(3)
B1 C35 B4 112.9(4)
C34 C35 B5 111.0(4)
B9 C35 B5 62.3(3)
B1 C35 B5 62.0(3)
B4 C35 B5 113.7(4)
C35 B1 C34 58.8(3)
C35 B1 B6 106.4(4)
C34 B1 B6 106.6(4)
C35 B1 B2 106.6(4)
C34 B1 B2 59.0(3)
B6 B1 B2 60.8(3)
C35 B1 B5 59.3(3)
C34 B1 B5 107.0(4)
B6 B1 B5 60.5(3)
B2 B1 B5 109.4(4)
C34 B2 B1 59.8(3)
C34 B2 B7 105.5(3)
B1 B2 B7 107.4(4)
C34 B2 B6 106.1(4)
B1 B2 B6 59.4(3)
B7 B2 B6 60.2(3)
C34 B2 B3 58.3(3)
B1 B2 B3 107.4(4)
B7 B2 B3 60.0(3)
B6 B2 B3 108.0(4)
C34 B3 B7 105.8(4)
C34 B3 B8 106.1(4)
B7 B3 B8 60.5(3)
C34 B3 B2 59.0(3)
B7 B3 B2 59.8(3)
B8 B3 B2 108.2(4)
C34 B3 B4 59.5(3)
B7 B3 B4 108.2(4)
B8 B3 B4 59.8(3)
B2 B3 B4 108.1(4)
C35 B4 C34 58.6(3)
C35 B4 B8 105.0(4)
C34 B4 B8 105.1(4)
C35 B4 B9 58.5(3)
C34 B4 B9 105.8(4)
B8 B4 B9 60.1(3)
C35 B4 B3 104.9(4)
C34 B4 B3 58.0(3)
B8 B4 B3 60.0(3)
B9 B4 B3 107.8(4)
C35 B5 B1 58.8(3)
C35 B5 B6 105.0(4)
B1 B5 B6 59.2(3)
C35 B5 B9 58.5(3)
B1 B5 B9 107.2(4)
B6 B5 B9 108.3(4)
C35 B5 B10 105.1(4)
B1 B5 B10 107.2(4)
B6 B5 B10 60.4(3)
B9 B5 B10 60.2(3)
B1 B6 B5 60.3(3)
B1 B6 B2 59.8(3)
B5 B6 B2 108.5(4)
B1 B6 B7 107.5(4)
B5 B6 B7 108.2(4)
B2 B6 B7 59.9(3)
B1 B6 B10 107.7(4)
B5 B6 B10 59.9(3)
B2 B6 B10 108.1(4)
B7 B6 B10 60.0(3)
B2 B7 B3 60.2(3)
B2 B7 B6 59.9(3)
B3 B7 B6 107.9(4)
B2 B7 B10 108.1(4)
B3 B7 B10 107.8(4)
B6 B7 B10 60.1(3)
B2 B7 B8 108.0(4)
B3 B7 B8 59.8(3)
B6 B7 B8 107.8(4)
B10 B7 B8 59.8(3)
B4 B8 B9 60.0(3)
B4 B8 B3 60.2(3)
B9 B8 B3 107.8(4)
B4 B8 B10 108.1(4)
B9 B8 B10 60.0(3)
B3 B8 B10 107.8(4)
B4 B8 B7 107.9(4)
B9 B8 B7 107.6(4)
B3 B8 B7 59.7(3)
B10 B8 B7 59.8(3)
C35 B9 B5 59.2(3)
C35 B9 B4 59.1(3)
B5 B9 B4 108.6(4)
C35 B9 B8 105.4(4)
B5 B9 B8 108.2(4)
B4 B9 B8 59.9(3)
C35 B9 B10 105.4(4)
B5 B9 B10 60.0(3)
B4 B9 B10 108.2(4)
B8 B9 B10 60.1(3)
B5 B10 B9 59.9(3)
B5 B10 B8 108.0(4)
B9 B10 B8 59.9(3)
B5 B10 B7 107.8(4)
B9 B10 B7 108.0(4)
B8 B10 B7 60.4(3)
B5 B10 B6 59.7(3)
B9 B10 B6 107.5(4)
B8 B10 B6 108.0(4)
B7 B10 B6 59.9(3)
Cl2 C36 Cl1 114.3(4)

loop_
_geom_bond_atom_site_label_1
_geom_bond_atom_site_label_2
_geom_bond_distance
Ir1 C24 2.004(4)
Ir1 C13 2.018(4)
Ir1 C2 2.028(4)
Ir1 N2 2.125(3)
Ir1 N1 2.130(3)
Ir1 N3 2.132(3)
N1 C11 1.340(6)
N1 C7 1.364(6)
N2 C22 1.347(5)
N2 C18 1.364(5)
N3 C33 1.338(5)
N3 C29 1.362(5)
C1 C6 1.394(6)
C1 C2 1.412(6)
C1 C7 1.457(6)
C2 C3 1.397(6)
C3 C4 1.387(7)
C4 C5 1.378(7)
C5 C6 1.367(7)
C7 C8 1.398(7)
C8 C9 1.382(8)
C9 C10 1.371(8)
C10 C11 1.374(7)
C12 C17 1.401(6)
C12 C13 1.409(6)
C12 C18 1.473(6)
C13 C14 1.412(6)
C14 C15 1.381(6)
C15 C16 1.380(7)
C16 C17 1.378(7)
C18 C19 1.391(6)
C19 C20 1.374(7)
C20 C21 1.383(7)
C21 C22 1.373(6)
C23 C28 1.398(6)
C23 C24 1.408(6)
C23 C29 1.470(6)
C24 C25 1.417(6)
C25 C26 1.382(6)
C26 C27 1.400(6)
C26 C34 1.500(6)
C27 C28 1.381(6)
C29 C30 1.393(6)
C30 C31 1.371(7)
C31 C32 1.383(7)
C32 C33 1.378(6)
C34 C35 1.684(6)
C34 B3 1.698(6)
C34 B2 1.710(6)
C34 B1 1.725(7)
C34 B4 1.726(6)
C35 B9 1.702(7)
C35 B1 1.705(7)
C35 B4 1.714(7)
C35 B5 1.715(8)
B1 B6 1.741(8)
B1 B2 1.749(8)
B1 B5 1.760(8)
B2 B7 1.766(7)
B2 B6 1.766(8)
B2 B3 1.774(7)
B3 B7 1.770(8)
B3 B8 1.772(7)
B3 B4 1.775(7)
B4 B8 1.768(8)
B4 B9 1.769(8)
B5 B6 1.764(9)
B5 B9 1.767(9)
B5 B10 1.768(8)
B6 B7 1.771(9)
B6 B10 1.776(8)
B7 B10 1.775(8)
B7 B8 1.784(8)
B8 B9 1.771(8)
B8 B10 1.774(8)
B9 B10 1.772(8)
C36 Cl2 1.722(7)
C36 Cl1 1.749(7)
O1A C37A 1.384(9)
O1B C37B 1.424(9)
